data_4344799
loop_
_publ_author_name
'Plundrich, Gudrun T.'
'Wadepohl, Hubert'
'Gade, Lutz H.'

_publ_section_title
;
 Synthesis and Reactivity of Group 4 Metal Benzyl Complexes Supported by
 Carbazolide-Based PNP Pincer Ligands.
;
_journal_issue 1
_journal_name_full 'Inorganic chemistry'
_journal_page_first 353
_journal_paper_doi 10.1021/acs.inorgchem.5b02498
_journal_volume 55
_journal_year 2015
_chemical_formula_moiety 'C60 H59 N P2 Zr, C7 H8'
_chemical_formula_sum 'C67 H67 N P2 Zr'
_chemical_formula_weight 1039.37
_chemical_properties_physical air-sensitive
_space_group_crystal_system triclinic
_space_group_IT_number 2
_space_group_name_Hall '-P 1'
_space_group_name_H-M_alt 'P -1'
_symmetry_cell_setting triclinic
_symmetry_Int_Tables_number 2
_symmetry_space_group_name_Hall '-P 1'
_symmetry_space_group_name_H-M 'P -1'
_atom_sites_solution_hydrogens mixed
_atom_sites_solution_primary dual
_atom_sites_solution_secondary difmap
_audit_block_code ga_gp18
_audit_creation_date 2014-01-16
_audit_update_record 'Thu Jan 16 13:42:20 CET 2014'
_cell_angle_alpha 89.569(10)
_cell_angle_beta 67.665(11)
_cell_angle_gamma 88.024(8)
_cell_formula_units_Z 2
_cell_length_a 12.754(5)
_cell_length_b 14.325(6)
_cell_length_c 15.832(7)
_cell_measurement_reflns_used 8079
_cell_measurement_temperature 100(2)
_cell_measurement_theta_max 32.46
_cell_measurement_theta_min 2.29
_cell_volume 2673.9(19)
_computing_cell_refinement
;
SAINT 8.x (Bruker AXS, 1997-2012). Includes estimated systematic errors
 of the unit cell constants from Monte Carlo simulations.
;
_computing_data_collection 'SMART-5.631 (Bruker AXS, 2003)'
_computing_data_reduction 'SAINT 8.x (Bruker AXS, 1997-2011)'
_computing_molecular_graphics 'Olex2 (Dolomanov et al., 2009)'
_computing_publication_material 'encif (Wadepohl, 2009-13); encifer 1.4 (CCDC, 2011)'
_computing_structure_refinement 'ShelXL (Sheldrick, 2008)'
_computing_structure_solution 'SHELXT (Sheldrick, 2013)'
_diffrn_ambient_environment 'perfluoro polyether oil'
_diffrn_ambient_temperature 100(2)
_diffrn_detector 'CCD plate'
_diffrn_detector_area_resol_mean 8.19
_diffrn_detector_type CCD-PXL-KAF2
_diffrn_measured_fraction_theta_full 1.000
_diffrn_measured_fraction_theta_max 0.931
_diffrn_measurement_device 'three-circle diffractometer'
_diffrn_measurement_device_type 'Bruker AXS Smart 1000'
_diffrn_measurement_method '\f- and \w-scans'
_diffrn_measurement_specimen_support 'polyimid foil'
_diffrn_radiation_monochromator graphite
_diffrn_radiation_probe x-ray
_diffrn_radiation_type MoK\a
_diffrn_radiation_wavelength 0.71073
_diffrn_reflns_av_R_equivalents 0.0350
_diffrn_reflns_av_unetI/netI 0.0329
_diffrn_reflns_laue_measured_fraction_full 1.000
_diffrn_reflns_laue_measured_fraction_max 0.931
_diffrn_reflns_limit_h_max 19
_diffrn_reflns_limit_h_min -19
_diffrn_reflns_limit_k_max 21
_diffrn_reflns_limit_k_min -21
_diffrn_reflns_limit_l_max 23
_diffrn_reflns_limit_l_min -23
_diffrn_reflns_number 70071
_diffrn_reflns_point_group_measured_fraction_full 1.000
_diffrn_reflns_point_group_measured_fraction_max 0.931
_diffrn_reflns_theta_full 25.242
_diffrn_reflns_theta_max 32.523
_diffrn_reflns_theta_min 1.983
_diffrn_source 'sealed X-Ray tube (Mo)'
_diffrn_source_type 'fine focus tube'
_diffrn_standards_number 0
_exptl_absorpt_coefficient_mu 0.308
_exptl_absorpt_correction_T_max 0.7464
_exptl_absorpt_correction_T_min 0.7058
_exptl_absorpt_correction_type multi-scan
_exptl_absorpt_process_details
;
multi-scan from symmetry-related measurements (Blessing 1995)
SADABS (Sheldrick & Bruker AXS, 2004-2008)
;
_exptl_crystal_colour orange
_exptl_crystal_density_diffrn 1.291
_exptl_crystal_description block
_exptl_crystal_F_000 1092
_exptl_crystal_size_max 0.26
_exptl_crystal_size_mid 0.19
_exptl_crystal_size_min 0.18
_refine_diff_density_max 0.688
_refine_diff_density_min -0.345
_refine_diff_density_rms 0.072
_refine_ls_extinction_method none
_refine_ls_goodness_of_fit_ref 1.043
_refine_ls_hydrogen_treatment mixed
_refine_ls_matrix_type full
_refine_ls_number_parameters 668
_refine_ls_number_reflns 18071
_refine_ls_number_restraints 0
_refine_ls_restrained_S_all 1.043
_refine_ls_R_factor_all 0.0423
_refine_ls_R_factor_gt 0.0328
_refine_ls_shift/su_max 0.001
_refine_ls_shift/su_mean 0.000
_refine_ls_structure_factor_coef Fsqd
_refine_ls_weighting_details 'w=1/[\s^2^(Fo^2^)+(0.0357P)^2^+1.4870P] where P=(Fo^2^+2Fc^2^)/3'
_refine_ls_weighting_scheme calc
_refine_ls_wR_factor_gt 0.0777
_refine_ls_wR_factor_ref 0.0832
_reflns_Friedel_coverage 0.000
_reflns_number_gt 15462
_reflns_number_total 18071
_reflns_threshold_expression 'I > 2\s(I)'
_cod_data_source_file ic5b02498_si_002.cif
_cod_data_source_block ga_gp18
_cod_original_cell_volume 2674(2)
_cod_database_code 4344799
_audit_block_refno 1943
_audit_block_usercomment gp524
_shelxl_version_number 2013-4
_shelx_space_group_comment
;
The symmetry employed for this shelxl refinement is uniquely defined
by the following loop, which should always be used as a source of
symmetry information in preference to the above space-group names.
They are only intended as comments.
;
_shelx_estimated_absorpt_t_max 0.947
_shelx_estimated_absorpt_t_min 0.924
_olex2_refinement_description
;
1. Fixed Uiso
 At 1.2 times of:
  All C(H) groups, All C(H,H) groups
 At 1.5 times of:
  All C(H,H,H) groups
2.a Secondary CH2 refined with riding coordinates:
 C14(H14A,H14B)
2.b Aromatic/amide H refined with riding coordinates:
 C4(H4), C6(H6), C9(H9), C11(H11), C25(H25), C26(H26), C27(H27), C28(H28),
 C29(H29), C31(H31), C32(H32), C33(H33), C34(H34), C35(H35), C37(H37), C38(H38),
  C39(H39), C40(H40), C41(H41), C43(H43), C44(H44), C45(H45), C46(H46),
 C47(H47), C51(H51), C52(H52), C53(H53), C54(H54), C58(H58), C59(H59), C60(H60),
  C61(H61), C72(H72), C73(H73), C74(H74), C75(H75), C76(H76)
2.c Idealised Me refined as rotating group:
 C17(H17A,H17B,H17C), C18(H18A,H18B,H18C), C19(H19A,H19B,H19C), C21(H21A,H21B,
 H21C), C22(H22A,H22B,H22C), C23(H23A,H23B,H23C), C77(H77A,H77B,H77C)
;

loop_
_symmetry_equiv_pos_as_xyz
'x, y, z'
'-x, -y, -z'

loop_
_atom_site_label
_atom_site_type_symbol
_atom_site_fract_x
_atom_site_fract_y
_atom_site_fract_z
_atom_site_U_iso_or_equiv
_atom_site_adp_type
_atom_site_occupancy
_atom_site_site_symmetry_order
_atom_site_calc_flag
_atom_site_refinement_flags_posn
Zr Zr 0.23354(2) 0.30017(2) 0.11328(2) 0.00878(3) Uani 1 1 d .
P1 P 0.21264(2) 0.49221(2) 0.10218(2) 0.00897(5) Uani 1 1 d .
P2 P 0.02635(3) 0.26257(2) 0.25321(2) 0.01070(6) Uani 1 1 d .
N1 N 0.25767(8) 0.35962(7) 0.23256(7) 0.00991(17) Uani 1 1 d .
C2 C 0.25181(10) 0.29091(8) 0.29725(8) 0.0110(2) Uani 1 1 d .
C3 C 0.20853(10) 0.20270(8) 0.29696(8) 0.0111(2) Uani 1 1 d .
C4 C 0.21937(10) 0.13936(8) 0.36010(8) 0.0132(2) Uani 1 1 d .
H4 H 0.1945 0.0777 0.3598 0.016 Uiso 1 1 calc R
C5 C 0.26607(11) 0.16287(9) 0.42521(8) 0.0144(2) Uani 1 1 d .
C6 C 0.30152(11) 0.25349(9) 0.42688(8) 0.0144(2) Uani 1 1 d .
H6 H 0.3305 0.2712 0.4713 0.017 Uiso 1 1 calc R
C7 C 0.29406(10) 0.31833(8) 0.36234(8) 0.0118(2) Uani 1 1 d .
C8 C 0.32521(10) 0.41418(8) 0.34049(8) 0.0110(2) Uani 1 1 d .
C9 C 0.36932(10) 0.48012(8) 0.38115(8) 0.0122(2) Uani 1 1 d .
H9 H 0.3849 0.4639 0.4336 0.015 Uiso 1 1 calc R
C10 C 0.39061(9) 0.56977(8) 0.34507(8) 0.0113(2) Uani 1 1 d .
C11 C 0.37019(9) 0.58944(8) 0.26531(8) 0.0112(2) Uani 1 1 d .
H11 H 0.3855 0.6501 0.2399 0.013 Uiso 1 1 calc R
C12 C 0.32853(9) 0.52437(8) 0.22142(8) 0.00993(19) Uani 1 1 d .
C13 C 0.30218(9) 0.43608(8) 0.26098(8) 0.00966(19) Uani 1 1 d .
C14 C 0.32002(9) 0.55025(8) 0.13165(8) 0.01049(19) Uani 1 1 d .
H14A H 0.3949 0.5369 0.0824 0.013 Uiso 1 1 calc R
H14B H 0.3047 0.6185 0.1321 0.013 Uiso 1 1 calc R
C15 C 0.15373(10) 0.18908(8) 0.23081(8) 0.0112(2) Uani 1 1 d .
H15 H 0.1431(14) 0.1255(12) 0.2212(11) 0.013 Uiso 1 1 d R
C16 C 0.27471(12) 0.08739(9) 0.49147(9) 0.0189(2) Uani 1 1 d .
C17 C 0.35604(19) 0.00787(13) 0.43833(13) 0.0396(4) Uani 1 1 d .
H17A H 0.3288 -0.0182 0.3937 0.059 Uiso 1 1 calc GR
H17B H 0.3594 -0.0411 0.4809 0.059 Uiso 1 1 calc GR
H17C H 0.4319 0.0321 0.4065 0.059 Uiso 1 1 calc GR
C18 C 0.15744(16) 0.04795(14) 0.54402(12) 0.0373(4) Uani 1 1 d .
H18A H 0.1049 0.0985 0.5780 0.056 Uiso 1 1 calc GR
H18B H 0.1634 0.0002 0.5868 0.056 Uiso 1 1 calc GR
H18C H 0.1291 0.0199 0.5009 0.056 Uiso 1 1 calc GR
C19 C 0.31858(18) 0.12504(12) 0.56145(12) 0.0355(4) Uani 1 1 d .
H19A H 0.3941 0.1498 0.5297 0.053 Uiso 1 1 calc GR
H19B H 0.3230 0.0745 0.6021 0.053 Uiso 1 1 calc GR
H19C H 0.2667 0.1750 0.5974 0.053 Uiso 1 1 calc GR
C20 C 0.43991(10) 0.64205(9) 0.38957(8) 0.0133(2) Uani 1 1 d .
C21 C 0.42847(15) 0.74148(10) 0.35704(12) 0.0289(3) Uani 1 1 d .
H21A H 0.4699 0.7448 0.2908 0.043 Uiso 1 1 calc GR
H21B H 0.4601 0.7853 0.3876 0.043 Uiso 1 1 calc GR
H21C H 0.3482 0.7579 0.3719 0.043 Uiso 1 1 calc GR
C22 C 0.56617(12) 0.61822(12) 0.36480(11) 0.0266(3) Uani 1 1 d .
H22A H 0.5752 0.5549 0.3855 0.040 Uiso 1 1 calc GR
H22B H 0.5977 0.6629 0.3946 0.040 Uiso 1 1 calc GR
H22C H 0.6064 0.6217 0.2985 0.040 Uiso 1 1 calc GR
C23 C 0.37957(14) 0.64159(12) 0.49352(10) 0.0273(3) Uani 1 1 d .
H23A H 0.2984 0.6555 0.5101 0.041 Uiso 1 1 calc GR
H23B H 0.4115 0.6890 0.5202 0.041 Uiso 1 1 calc GR
H23C H 0.3901 0.5799 0.5169 0.041 Uiso 1 1 calc GR
C24 C 0.24407(10) 0.54311(8) -0.01101(8) 0.0105(2) Uani 1 1 d .
C25 C 0.17365(10) 0.61007(9) -0.02923(8) 0.0146(2) Uani 1 1 d .
H25 H 0.1048 0.6303 0.0182 0.017 Uiso 1 1 calc R
C26 C 0.20345(11) 0.64756(10) -0.11651(9) 0.0176(2) Uani 1 1 d .
H26 H 0.1549 0.6932 -0.1283 0.021 Uiso 1 1 calc R
C27 C 0.30376(11) 0.61837(9) -0.18619(8) 0.0155(2) Uani 1 1 d .
H27 H 0.3239 0.6441 -0.2456 0.019 Uiso 1 1 calc R
C28 C 0.37467(10) 0.55157(9) -0.16910(8) 0.0137(2) Uani 1 1 d .
H28 H 0.4434 0.5316 -0.2167 0.016 Uiso 1 1 calc R
C29 C 0.34483(10) 0.51416(8) -0.08235(8) 0.0128(2) Uani 1 1 d .
H29 H 0.3934 0.4682 -0.0711 0.015 Uiso 1 1 calc R
C30 C 0.07908(9) 0.55041(8) 0.17224(8) 0.0107(2) Uani 1 1 d .
C31 C 0.07135(10) 0.61872(9) 0.23687(9) 0.0143(2) Uani 1 1 d .
H31 H 0.1380 0.6381 0.2440 0.017 Uiso 1 1 calc R
C32 C -0.03377(11) 0.65867(10) 0.29104(10) 0.0194(3) Uani 1 1 d .
H32 H -0.0388 0.7040 0.3360 0.023 Uiso 1 1 calc R
C33 C -0.13118(11) 0.63245(10) 0.27944(10) 0.0213(3) Uani 1 1 d .
H33 H -0.2026 0.6603 0.3160 0.026 Uiso 1 1 calc R
C34 C -0.12427(11) 0.56534(10) 0.21432(10) 0.0189(2) Uani 1 1 d .
H34 H -0.1908 0.5479 0.2058 0.023 Uiso 1 1 calc R
C35 C -0.02008(10) 0.52389(9) 0.16185(9) 0.0147(2) Uani 1 1 d .
H35 H -0.0159 0.4770 0.1184 0.018 Uiso 1 1 calc R
C36 C -0.08951(10) 0.18593(8) 0.26241(8) 0.0117(2) Uani 1 1 d .
C37 C -0.07436(10) 0.09602(9) 0.22481(9) 0.0150(2) Uani 1 1 d .
H37 H 0.0002 0.0699 0.1952 0.018 Uiso 1 1 calc R
C38 C -0.16736(11) 0.04432(9) 0.23034(9) 0.0175(2) Uani 1 1 d .
H38 H -0.1557 -0.0163 0.2037 0.021 Uiso 1 1 calc R
C39 C -0.27667(11) 0.08084(10) 0.27440(9) 0.0173(2) Uani 1 1 d .
H39 H -0.3399 0.0458 0.2774 0.021 Uiso 1 1 calc R
C40 C -0.29323(11) 0.16886(10) 0.31399(9) 0.0172(2) Uani 1 1 d .
H40 H -0.3680 0.1935 0.3457 0.021 Uiso 1 1 calc R
C41 C -0.20058(10) 0.22126(9) 0.30744(9) 0.0149(2) Uani 1 1 d .
H41 H -0.2129 0.2819 0.3340 0.018 Uiso 1 1 calc R
C42 C -0.02383(10) 0.31220(9) 0.36756(8) 0.0121(2) Uani 1 1 d .
C43 C -0.04625(10) 0.40830(9) 0.37880(9) 0.0148(2) Uani 1 1 d .
H43 H -0.0319 0.4468 0.3268 0.018 Uiso 1 1 calc R
C44 C -0.08946(11) 0.44804(10) 0.46574(9) 0.0180(2) Uani 1 1 d .
H44 H -0.1058 0.5134 0.4730 0.022 Uiso 1 1 calc R
C45 C -0.10865(11) 0.39217(10) 0.54170(9) 0.0186(2) Uani 1 1 d .
H45 H -0.1372 0.4194 0.6010 0.022 Uiso 1 1 calc R
C46 C -0.08615(11) 0.29637(10) 0.53109(9) 0.0190(2) Uani 1 1 d .
H46 H -0.0994 0.2583 0.5833 0.023 Uiso 1 1 calc R
C47 C -0.04426(11) 0.25594(9) 0.44443(9) 0.0159(2) Uani 1 1 d .
H47 H -0.0296 0.1904 0.4375 0.019 Uiso 1 1 calc R
C48 C 0.42207(10) 0.32334(9) 0.02129(9) 0.0149(2) Uani 1 1 d .
H48A H 0.4617(14) 0.3773(12) 0.0287(12) 0.018 Uiso 1 1 d R
H48B H 0.4293(14) 0.3166(12) -0.0377(12) 0.018 Uiso 1 1 d R
C49 C 0.44191(10) 0.23930(9) 0.06669(8) 0.0131(2) Uani 1 1 d .
C50 C 0.39847(11) 0.15398(9) 0.05410(9) 0.0160(2) Uani 1 1 d .
H50 H 0.3724(15) 0.1481(12) 0.0051(12) 0.019 Uiso 1 1 d R
C51 C 0.40490(12) 0.07431(10) 0.10426(10) 0.0216(3) Uani 1 1 d .
H51 H 0.3765 0.0170 0.0935 0.026 Uiso 1 1 calc R
C52 C 0.45216(13) 0.07894(11) 0.16885(10) 0.0253(3) Uani 1 1 d .
H52 H 0.4562 0.0252 0.2032 0.030 Uiso 1 1 calc R
C53 C 0.49432(13) 0.16354(11) 0.18357(10) 0.0258(3) Uani 1 1 d .
H53 H 0.5274 0.1668 0.2280 0.031 Uiso 1 1 calc R
C54 C 0.48855(11) 0.24186(10) 0.13481(10) 0.0202(3) Uani 1 1 d .
H54 H 0.5163 0.2988 0.1470 0.024 Uiso 1 1 calc R
C55 C 0.15318(11) 0.32758(9) 0.00282(9) 0.0153(2) Uani 1 1 d .
H55A H 0.1788(14) 0.3774(12) -0.0424(12) 0.018 Uiso 1 1 d R
H55B H 0.0737(15) 0.3339(12) 0.0391(12) 0.018 Uiso 1 1 d R
C56 C 0.19128(10) 0.23365(9) -0.03120(8) 0.0138(2) Uani 1 1 d .
C57 C 0.14633(11) 0.15696(9) 0.02543(9) 0.0158(2) Uani 1 1 d .
H57 H 0.0795(15) 0.1671(12) 0.0807(12) 0.019 Uiso 1 1 d R
C58 C 0.18928(12) 0.06581(10) 0.00010(10) 0.0205(3) Uani 1 1 d .
H58 H 0.1573 0.0154 0.0398 0.025 Uiso 1 1 calc R
C59 C 0.27793(13) 0.04883(10) -0.08242(10) 0.0229(3) Uani 1 1 d .
H59 H 0.3078 -0.0129 -0.0996 0.028 Uiso 1 1 calc R
C60 C 0.32319(13) 0.12402(11) -0.14038(10) 0.0234(3) Uani 1 1 d .
H60 H 0.3831 0.1127 -0.1978 0.028 Uiso 1 1 calc R
C61 C 0.28223(12) 0.21425(10) -0.11550(9) 0.0191(2) Uani 1 1 d .
H61 H 0.3155 0.2642 -0.1555 0.023 Uiso 1 1 calc R
C71 C -0.12612(13) 0.15735(10) -0.12974(11) 0.0234(3) Uani 1 1 d .
C72 C -0.24165(13) 0.18108(10) -0.08938(11) 0.0258(3) Uani 1 1 d .
H72 H -0.2726 0.2039 -0.0283 0.031 Uiso 1 1 calc R
C73 C -0.31177(13) 0.17169(11) -0.13748(12) 0.0275(3) Uani 1 1 d .
H73 H -0.3901 0.1889 -0.1096 0.033 Uiso 1 1 calc R
C74 C -0.26785(14) 0.13718(11) -0.22623(12) 0.0275(3) Uani 1 1 d .
H74 H -0.3159 0.1303 -0.2590 0.033 Uiso 1 1 calc R
C75 C -0.15336(14) 0.11276(11) -0.26676(11) 0.0258(3) Uani 1 1 d .
H75 H -0.1229 0.0888 -0.3274 0.031 Uiso 1 1 calc R
C76 C -0.08352(13) 0.12316(10) -0.21908(11) 0.0242(3) Uani 1 1 d .
H76 H -0.0051 0.1067 -0.2477 0.029 Uiso 1 1 calc R
C77 C -0.04801(16) 0.16856(13) -0.07977(14) 0.0356(4) Uani 1 1 d .
H77A H -0.0021 0.2235 -0.1030 0.053 Uiso 1 1 calc GR
H77B H 0.0019 0.1128 -0.0894 0.053 Uiso 1 1 calc GR
H77C H -0.0929 0.1768 -0.0144 0.053 Uiso 1 1 calc GR

loop_
_atom_site_aniso_label
_atom_site_aniso_U_11
_atom_site_aniso_U_22
_atom_site_aniso_U_33
_atom_site_aniso_U_23
_atom_site_aniso_U_13
_atom_site_aniso_U_12
Zr 0.00921(5) 0.00830(5) 0.00857(5) 0.00019(4) -0.00309(4) -0.00036(3)
P1 0.00901(12) 0.00925(13) 0.00877(12) 0.00088(10) -0.00352(10) -0.00036(9)
P2 0.01109(13) 0.01042(13) 0.00965(13) 0.00052(10) -0.00286(10) -0.00085(10)
N1 0.0107(4) 0.0093(4) 0.0097(4) 0.0012(3) -0.0038(3) -0.0011(3)
C2 0.0120(5) 0.0099(5) 0.0113(5) 0.0010(4) -0.0048(4) -0.0004(4)
C3 0.0113(5) 0.0112(5) 0.0106(5) 0.0006(4) -0.0037(4) -0.0006(4)
C4 0.0155(5) 0.0103(5) 0.0138(5) 0.0022(4) -0.0055(4) -0.0013(4)
C5 0.0179(5) 0.0128(5) 0.0130(5) 0.0027(4) -0.0065(4) -0.0004(4)
C6 0.0193(6) 0.0138(5) 0.0124(5) 0.0011(4) -0.0086(4) -0.0011(4)
C7 0.0139(5) 0.0109(5) 0.0112(5) 0.0007(4) -0.0056(4) -0.0007(4)
C8 0.0116(5) 0.0113(5) 0.0100(5) 0.0005(4) -0.0039(4) -0.0001(4)
C9 0.0130(5) 0.0134(5) 0.0107(5) -0.0013(4) -0.0053(4) 0.0002(4)
C10 0.0097(5) 0.0123(5) 0.0113(5) -0.0028(4) -0.0033(4) -0.0004(4)
C11 0.0102(5) 0.0103(5) 0.0128(5) -0.0004(4) -0.0039(4) -0.0002(4)
C12 0.0087(4) 0.0103(5) 0.0105(5) 0.0009(4) -0.0033(4) -0.0002(4)
C13 0.0092(4) 0.0095(5) 0.0096(5) -0.0005(4) -0.0029(4) -0.0003(4)
C14 0.0103(5) 0.0104(5) 0.0114(5) 0.0019(4) -0.0046(4) -0.0019(4)
C15 0.0120(5) 0.0094(5) 0.0128(5) 0.0000(4) -0.0052(4) -0.0006(4)
C16 0.0299(7) 0.0139(6) 0.0170(6) 0.0051(5) -0.0135(5) -0.0023(5)
C17 0.0601(12) 0.0272(9) 0.0339(9) 0.0021(7) -0.0224(9) 0.0185(8)
C18 0.0433(10) 0.0439(10) 0.0290(8) 0.0234(8) -0.0174(8) -0.0196(8)
C19 0.0685(12) 0.0218(8) 0.0337(8) 0.0129(6) -0.0385(9) -0.0124(7)
C20 0.0130(5) 0.0133(5) 0.0145(5) -0.0031(4) -0.0062(4) -0.0013(4)
C21 0.0454(9) 0.0147(6) 0.0382(9) -0.0025(6) -0.0286(8) -0.0040(6)
C22 0.0156(6) 0.0319(8) 0.0335(8) -0.0141(6) -0.0105(6) 0.0007(5)
C23 0.0305(7) 0.0328(8) 0.0163(6) -0.0078(6) -0.0055(6) -0.0110(6)
C24 0.0119(5) 0.0104(5) 0.0099(5) 0.0008(4) -0.0048(4) -0.0017(4)
C25 0.0153(5) 0.0147(6) 0.0129(5) 0.0008(4) -0.0048(4) 0.0030(4)
C26 0.0191(6) 0.0188(6) 0.0151(6) 0.0040(5) -0.0071(5) 0.0041(5)
C27 0.0186(6) 0.0171(6) 0.0113(5) 0.0029(4) -0.0060(4) -0.0018(4)
C28 0.0139(5) 0.0152(6) 0.0111(5) 0.0004(4) -0.0036(4) -0.0014(4)
C29 0.0130(5) 0.0121(5) 0.0131(5) 0.0012(4) -0.0048(4) 0.0008(4)
C30 0.0106(5) 0.0108(5) 0.0105(5) 0.0012(4) -0.0037(4) -0.0001(4)
C31 0.0128(5) 0.0150(6) 0.0156(5) -0.0015(4) -0.0059(4) -0.0001(4)
C32 0.0165(6) 0.0184(6) 0.0213(6) -0.0072(5) -0.0052(5) 0.0023(5)
C33 0.0131(5) 0.0214(7) 0.0254(7) -0.0061(5) -0.0031(5) 0.0031(5)
C34 0.0110(5) 0.0216(6) 0.0242(6) -0.0025(5) -0.0070(5) 0.0005(4)
C35 0.0126(5) 0.0158(6) 0.0163(5) -0.0016(4) -0.0060(4) -0.0007(4)
C36 0.0126(5) 0.0129(5) 0.0102(5) 0.0014(4) -0.0051(4) -0.0012(4)
C37 0.0142(5) 0.0144(6) 0.0163(5) 0.0005(4) -0.0057(4) -0.0010(4)
C38 0.0187(6) 0.0144(6) 0.0217(6) 0.0004(5) -0.0100(5) -0.0025(4)
C39 0.0158(5) 0.0193(6) 0.0200(6) 0.0032(5) -0.0100(5) -0.0045(4)
C40 0.0125(5) 0.0228(6) 0.0164(6) 0.0004(5) -0.0055(4) -0.0001(4)
C41 0.0142(5) 0.0162(6) 0.0143(5) -0.0017(4) -0.0058(4) 0.0003(4)
C42 0.0113(5) 0.0135(5) 0.0108(5) -0.0007(4) -0.0033(4) -0.0021(4)
C43 0.0146(5) 0.0140(6) 0.0144(5) -0.0005(4) -0.0037(4) -0.0018(4)
C44 0.0147(5) 0.0177(6) 0.0190(6) -0.0054(5) -0.0035(5) -0.0022(4)
C45 0.0139(5) 0.0273(7) 0.0133(5) -0.0053(5) -0.0033(4) -0.0021(5)
C46 0.0180(6) 0.0263(7) 0.0117(5) 0.0027(5) -0.0042(5) -0.0025(5)
C47 0.0168(5) 0.0166(6) 0.0135(5) 0.0018(4) -0.0048(4) -0.0009(4)
C48 0.0114(5) 0.0133(5) 0.0164(6) 0.0023(4) -0.0013(4) -0.0011(4)
C49 0.0092(5) 0.0135(5) 0.0145(5) -0.0008(4) -0.0023(4) 0.0013(4)
C50 0.0159(5) 0.0144(6) 0.0179(6) -0.0008(4) -0.0065(5) -0.0003(4)
C51 0.0210(6) 0.0133(6) 0.0273(7) 0.0025(5) -0.0057(5) 0.0008(5)
C52 0.0249(7) 0.0233(7) 0.0240(7) 0.0063(5) -0.0060(6) 0.0089(5)
C53 0.0252(7) 0.0329(8) 0.0234(7) -0.0046(6) -0.0148(6) 0.0116(6)
C54 0.0175(6) 0.0202(6) 0.0262(7) -0.0064(5) -0.0125(5) 0.0041(5)
C55 0.0196(6) 0.0140(6) 0.0156(5) 0.0005(4) -0.0104(5) -0.0007(4)
C56 0.0168(5) 0.0149(6) 0.0128(5) -0.0001(4) -0.0089(4) -0.0022(4)
C57 0.0179(6) 0.0164(6) 0.0140(5) 0.0003(4) -0.0069(5) -0.0027(4)
C58 0.0254(7) 0.0158(6) 0.0239(7) 0.0006(5) -0.0131(5) -0.0039(5)
C59 0.0270(7) 0.0180(6) 0.0269(7) -0.0079(5) -0.0138(6) 0.0025(5)
C60 0.0239(7) 0.0282(7) 0.0166(6) -0.0083(5) -0.0061(5) 0.0010(5)
C61 0.0230(6) 0.0218(7) 0.0124(5) -0.0005(5) -0.0063(5) -0.0036(5)
C71 0.0281(7) 0.0125(6) 0.0309(7) -0.0005(5) -0.0128(6) 0.0012(5)
C72 0.0287(7) 0.0165(6) 0.0262(7) -0.0004(5) -0.0040(6) 0.0023(5)
C73 0.0207(6) 0.0188(7) 0.0381(9) 0.0058(6) -0.0059(6) 0.0004(5)
C74 0.0295(7) 0.0213(7) 0.0355(8) 0.0083(6) -0.0165(7) -0.0041(6)
C75 0.0327(8) 0.0186(7) 0.0235(7) 0.0015(5) -0.0076(6) -0.0029(6)
C76 0.0222(6) 0.0158(6) 0.0303(7) -0.0001(5) -0.0055(6) 0.0016(5)
C77 0.0419(10) 0.0267(8) 0.0461(10) -0.0089(7) -0.0261(8) 0.0057(7)

loop_
_atom_type_symbol
_atom_type_description
_atom_type_scat_dispersion_real
_atom_type_scat_dispersion_imag
_atom_type_scat_source
C C 0.0033 0.0016 'International Tables Vol C Tables 4.2.6.8 and 6.1.1.4'
H H 0.0000 0.0000 'International Tables Vol C Tables 4.2.6.8 and 6.1.1.4'
N N 0.0061 0.0033 'International Tables Vol C Tables 4.2.6.8 and 6.1.1.4'
P P 0.1023 0.0942 'International Tables Vol C Tables 4.2.6.8 and 6.1.1.4'
Zr Zr -2.9673 0.5597 'International Tables Vol C Tables 4.2.6.8 and 6.1.1.4'

loop_
_geom_angle_atom_site_label_1
_geom_angle_atom_site_label_2
_geom_angle_atom_site_label_3
_geom_angle
P1 Zr P2 100.538(17)
P1 Zr C50 140.46(3)
P2 Zr C50 117.85(4)
N1 Zr P1 73.08(3)
N1 Zr P2 78.80(4)
N1 Zr C15 75.94(5)
N1 Zr C48 91.15(5)
N1 Zr C49 84.43(4)
N1 Zr C50 103.99(4)
N1 Zr C55 144.66(4)
N1 Zr C56 176.32(4)
C15 Zr P1 134.31(3)
C15 Zr P2 40.26(3)
C15 Zr C49 95.99(4)
C15 Zr C50 79.34(5)
C15 Zr C56 104.38(5)
C48 Zr P1 83.66(3)
C48 Zr P2 167.31(3)
C48 Zr C15 129.87(4)
C48 Zr C49 34.00(4)
C48 Zr C50 56.82(5)
C48 Zr C55 98.44(6)
C48 Zr C56 91.39(5)
C49 Zr P1 113.28(3)
C49 Zr P2 135.73(3)
C49 Zr C50 29.77(4)
C49 Zr C56 99.15(4)
C55 Zr P1 74.30(3)
C55 Zr P2 94.23(5)
C55 Zr C15 120.04(5)
C55 Zr C49 121.24(5)
C55 Zr C50 109.73(5)
C55 Zr C56 32.11(4)
C56 Zr P1 104.57(3)
C56 Zr P2 99.03(4)
C56 Zr C50 79.63(4)
C14 P1 Zr 111.21(4)
C14 P1 C24 98.66(6)
C24 P1 Zr 117.78(4)
C30 P1 Zr 118.59(4)
C30 P1 C14 104.73(6)
C30 P1 C24 103.36(6)
C15 P2 Zr 57.49(4)
C15 P2 C36 107.67(6)
C36 P2 Zr 133.70(4)
C42 P2 Zr 125.02(4)
C42 P2 C15 110.86(6)
C42 P2 C36 101.25(6)
C2 N1 Zr 111.27(8)
C2 N1 C13 103.81(10)
C13 N1 Zr 142.72(8)
C3 C2 N1 123.48(11)
C7 C2 N1 113.72(11)
C7 C2 C3 122.80(11)
C2 C3 C15 115.86(10)
C4 C3 C2 116.26(11)
C4 C3 C15 127.86(11)
C3 C4 H4 118.6
C3 C4 C5 122.77(11)
C5 C4 H4 118.6
C4 C5 C16 118.48(11)
C6 C5 C4 118.99(11)
C6 C5 C16 122.53(11)
C5 C6 H6 120.3
C5 C6 C7 119.41(11)
C7 C6 H6 120.3
C2 C7 C6 119.53(11)
C2 C7 C8 105.00(10)
C6 C7 C8 135.41(11)
C9 C8 C7 132.63(11)
C9 C8 C13 121.20(11)
C13 C8 C7 106.17(10)
C8 C9 H9 119.9
C10 C9 C8 120.21(11)
C10 C9 H9 119.9
C9 C10 C11 117.84(11)
C9 C10 C20 120.12(11)
C11 C10 C20 121.98(11)
C10 C11 H11 118.2
C12 C11 C10 123.51(11)
C12 C11 H11 118.2
C11 C12 C13 118.01(11)
C11 C12 C14 118.90(10)
C13 C12 C14 123.01(10)
N1 C13 C8 111.23(10)
C12 C13 N1 129.61(11)
C12 C13 C8 119.12(10)
P1 C14 H14A 108.0
P1 C14 H14B 108.0
C12 C14 P1 117.04(8)
C12 C14 H14A 108.0
C12 C14 H14B 108.0
H14A C14 H14B 107.3
Zr C15 H15 125.1(10)
P2 C15 Zr 82.24(5)
P2 C15 H15 113.0(10)
C3 C15 Zr 105.83(8)
C3 C15 P2 113.77(9)
C3 C15 H15 113.4(10)
C5 C16 C17 109.83(12)
C5 C16 C18 109.90(12)
C17 C16 C18 109.02(15)
C19 C16 C5 112.28(12)
C19 C16 C17 108.01(14)
C19 C16 C18 107.71(14)
C16 C17 H17A 109.5
C16 C17 H17B 109.5
C16 C17 H17C 109.5
H17A C17 H17B 109.5
H17A C17 H17C 109.5
H17B C17 H17C 109.5
C16 C18 H18A 109.5
C16 C18 H18B 109.5
C16 C18 H18C 109.5
H18A C18 H18B 109.5
H18A C18 H18C 109.5
H18B C18 H18C 109.5
C16 C19 H19A 109.5
C16 C19 H19B 109.5
C16 C19 H19C 109.5
H19A C19 H19B 109.5
H19A C19 H19C 109.5
H19B C19 H19C 109.5
C21 C20 C10 112.17(11)
C21 C20 C22 108.24(12)
C22 C20 C10 108.99(10)
C23 C20 C10 110.99(11)
C23 C20 C21 107.53(12)
C23 C20 C22 108.83(12)
C20 C21 H21A 109.5
C20 C21 H21B 109.5
C20 C21 H21C 109.5
H21A C21 H21B 109.5
H21A C21 H21C 109.5
H21B C21 H21C 109.5
C20 C22 H22A 109.5
C20 C22 H22B 109.5
C20 C22 H22C 109.5
H22A C22 H22B 109.5
H22A C22 H22C 109.5
H22B C22 H22C 109.5
C20 C23 H23A 109.5
C20 C23 H23B 109.5
C20 C23 H23C 109.5
H23A C23 H23B 109.5
H23A C23 H23C 109.5
H23B C23 H23C 109.5
C25 C24 P1 123.24(9)
C25 C24 C29 118.52(11)
C29 C24 P1 118.23(9)
C24 C25 H25 119.7
C24 C25 C26 120.50(11)
C26 C25 H25 119.7
C25 C26 H26 119.9
C27 C26 C25 120.17(12)
C27 C26 H26 119.9
C26 C27 H27 120.0
C26 C27 C28 119.97(12)
C28 C27 H27 120.0
C27 C28 H28 120.1
C29 C28 C27 119.81(11)
C29 C28 H28 120.1
C24 C29 H29 119.5
C28 C29 C24 121.01(11)
C28 C29 H29 119.5
C31 C30 P1 122.66(9)
C31 C30 C35 118.97(11)
C35 C30 P1 118.36(9)
C30 C31 H31 119.9
C32 C31 C30 120.27(12)
C32 C31 H31 119.9
C31 C32 H32 119.9
C33 C32 C31 120.17(13)
C33 C32 H32 119.9
C32 C33 H33 120.0
C32 C33 C34 120.03(12)
C34 C33 H33 120.0
C33 C34 H34 120.1
C35 C34 C33 119.88(12)
C35 C34 H34 120.1
C30 C35 H35 119.7
C34 C35 C30 120.66(12)
C34 C35 H35 119.7
C37 C36 P2 124.41(9)
C37 C36 C41 118.02(11)
C41 C36 P2 117.54(10)
C36 C37 H37 119.6
C38 C37 C36 120.75(12)
C38 C37 H37 119.6
C37 C38 H38 119.8
C39 C38 C37 120.39(13)
C39 C38 H38 119.8
C38 C39 H39 120.2
C38 C39 C40 119.58(12)
C40 C39 H39 120.2
C39 C40 H40 119.9
C39 C40 C41 120.19(12)
C41 C40 H40 119.9
C36 C41 H41 119.5
C40 C41 C36 121.04(12)
C40 C41 H41 119.5
C43 C42 P2 118.94(9)
C43 C42 C47 119.50(11)
C47 C42 P2 121.52(10)
C42 C43 H43 119.8
C44 C43 C42 120.41(12)
C44 C43 H43 119.8
C43 C44 H44 120.0
C45 C44 C43 119.92(13)
C45 C44 H44 120.0
C44 C45 H45 120.0
C44 C45 C46 120.04(12)
C46 C45 H45 120.0
C45 C46 H46 119.8
C45 C46 C47 120.38(12)
C47 C46 H46 119.8
C42 C47 H47 120.1
C46 C47 C42 119.74(13)
C46 C47 H47 120.1
Zr C48 H48A 121.9(10)
Zr C48 H48B 107.6(11)
H48A C48 H48B 111.1(15)
C49 C48 Zr 83.18(7)
C49 C48 H48A 114.1(10)
C49 C48 H48B 116.6(11)
C48 C49 Zr 62.81(6)
C50 C49 Zr 83.81(8)
C50 C49 C48 119.95(12)
C50 C49 C54 116.78(12)
C54 C49 Zr 116.75(9)
C54 C49 C48 122.56(12)
Zr C50 H50 84.3(10)
C49 C50 Zr 66.41(7)
C49 C50 H50 119.0(11)
C51 C50 Zr 126.18(10)
C51 C50 C49 121.50(13)
C51 C50 H50 119.0(11)
C50 C51 H51 119.9
C52 C51 C50 120.14(14)
C52 C51 H51 119.9
C51 C52 H52 120.3
C51 C52 C53 119.34(13)
C53 C52 H52 120.3
C52 C53 H53 119.5
C54 C53 C52 120.99(14)
C54 C53 H53 119.5
C49 C54 H54 119.4
C53 C54 C49 121.21(13)
C53 C54 H54 119.4
Zr C55 H55A 122.0(10)
Zr C55 H55B 102.8(10)
H55A C55 H55B 112.1(14)
C56 C55 Zr 87.86(8)
C56 C55 H55A 115.6(10)
C56 C55 H55B 114.1(10)
C55 C56 Zr 60.03(6)
C57 C56 Zr 85.09(8)
C57 C56 C55 119.47(12)
C57 C56 C61 116.82(12)
C61 C56 Zr 120.09(9)
C61 C56 C55 123.28(12)
C56 C57 H57 118.8(10)
C58 C57 C56 121.73(12)
C58 C57 H57 119.2(10)
C57 C58 H58 119.9
C59 C58 C57 120.29(13)
C59 C58 H58 119.9
C58 C59 H59 120.5
C58 C59 C60 118.98(13)
C60 C59 H59 120.5
C59 C60 H60 119.4
C61 C60 C59 121.11(13)
C61 C60 H60 119.4
C56 C61 H61 119.5
C60 C61 C56 121.06(13)
C60 C61 H61 119.5
C72 C71 C77 121.74(15)
C76 C71 C72 118.27(14)
C76 C71 C77 119.99(15)
C71 C72 H72 119.7
C73 C72 C71 120.70(15)
C73 C72 H72 119.7
C72 C73 H73 119.9
C72 C73 C74 120.17(14)
C74 C73 H73 119.9
C73 C74 H74 120.2
C75 C74 C73 119.62(15)
C75 C74 H74 120.2
C74 C75 H75 120.0
C76 C75 C74 120.08(15)
C76 C75 H75 120.0
C71 C76 H76 119.4
C75 C76 C71 121.16(14)
C75 C76 H76 119.4
C71 C77 H77A 109.5
C71 C77 H77B 109.5
C71 C77 H77C 109.5
H77A C77 H77B 109.5
H77A C77 H77C 109.5
H77B C77 H77C 109.5

loop_
_geom_bond_atom_site_label_1
_geom_bond_atom_site_label_2
_geom_bond_distance
Zr P1 2.7653(12)
Zr P2 2.7950(10)
Zr N1 2.2069(13)
Zr C15 2.3788(14)
Zr C48 2.3236(15)
Zr C49 2.5937(15)
Zr C50 2.8136(15)
Zr C55 2.3637(15)
Zr C56 2.7268(15)
P1 C14 1.8316(13)
P1 C24 1.8325(14)
P1 C30 1.8186(13)
P2 C15 1.8230(13)
P2 C36 1.8320(13)
P2 C42 1.8166(14)
N1 C2 1.3982(15)
N1 C13 1.4032(15)
C2 C3 1.3971(17)
C2 C7 1.3961(17)
C3 C4 1.3872(17)
C3 C15 1.4805(17)
C4 H4 0.9500
C4 C5 1.4201(18)
C5 C6 1.3930(18)
C5 C16 1.5309(18)
C6 H6 0.9500
C6 C7 1.4033(17)
C7 C8 1.4452(17)
C8 C9 1.3944(17)
C8 C13 1.4276(17)
C9 H9 0.9500
C9 C10 1.3943(18)
C10 C11 1.4077(17)
C10 C20 1.5351(17)
C11 H11 0.9500
C11 C12 1.3995(16)
C12 C13 1.4008(17)
C12 C14 1.5084(17)
C14 H14A 0.9900
C14 H14B 0.9900
C15 H15 0.947(17)
C16 C17 1.533(2)
C16 C18 1.534(2)
C16 C19 1.527(2)
C17 H17A 0.9800
C17 H17B 0.9800
C17 H17C 0.9800
C18 H18A 0.9800
C18 H18B 0.9800
C18 H18C 0.9800
C19 H19A 0.9800
C19 H19B 0.9800
C19 H19C 0.9800
C20 C21 1.532(2)
C20 C22 1.5323(19)
C20 C23 1.529(2)
C21 H21A 0.9800
C21 H21B 0.9800
C21 H21C 0.9800
C22 H22A 0.9800
C22 H22B 0.9800
C22 H22C 0.9800
C23 H23A 0.9800
C23 H23B 0.9800
C23 H23C 0.9800
C24 C25 1.3941(17)
C24 C29 1.4023(17)
C25 H25 0.9500
C25 C26 1.3949(18)
C26 H26 0.9500
C26 C27 1.3879(18)
C27 H27 0.9500
C27 C28 1.3889(18)
C28 H28 0.9500
C28 C29 1.3871(18)
C29 H29 0.9500
C30 C31 1.3949(17)
C30 C35 1.4012(17)
C31 H31 0.9500
C31 C32 1.3932(18)
C32 H32 0.9500
C32 C33 1.388(2)
C33 H33 0.9500
C33 C34 1.391(2)
C34 H34 0.9500
C34 C35 1.3865(18)
C35 H35 0.9500
C36 C37 1.3991(18)
C36 C41 1.3999(17)
C37 H37 0.9500
C37 C38 1.3943(18)
C38 H38 0.9500
C38 C39 1.3856(19)
C39 H39 0.9500
C39 C40 1.386(2)
C40 H40 0.9500
C40 C41 1.3919(18)
C41 H41 0.9500
C42 C43 1.3951(18)
C42 C47 1.3991(18)
C43 H43 0.9500
C43 C44 1.3913(18)
C44 H44 0.9500
C44 C45 1.386(2)
C45 H45 0.9500
C45 C46 1.391(2)
C46 H46 0.9500
C46 C47 1.3917(19)
C47 H47 0.9500
C48 H48A 0.970(17)
C48 H48B 0.908(18)
C48 C49 1.4609(18)
C49 C50 1.4054(18)
C49 C54 1.4171(19)
C50 H50 0.959(18)
C50 C51 1.4033(19)
C51 H51 0.9500
C51 C52 1.373(2)
C52 H52 0.9500
C52 C53 1.399(2)
C53 H53 0.9500
C53 C54 1.373(2)
C54 H54 0.9500
C55 H55A 0.980(18)
C55 H55B 0.958(17)
C55 C56 1.4504(19)
C56 C57 1.4061(18)
C56 C61 1.4180(18)
C57 H57 0.970(17)
C57 C58 1.399(2)
C58 H58 0.9500
C58 C59 1.381(2)
C59 H59 0.9500
C59 C60 1.400(2)
C60 H60 0.9500
C60 C61 1.380(2)
C61 H61 0.9500
C71 C72 1.396(2)
C71 C76 1.394(2)
C71 C77 1.502(2)
C72 H72 0.9500
C72 C73 1.388(2)
C73 H73 0.9500
C73 C74 1.388(2)
C74 H74 0.9500
C74 C75 1.386(2)
C75 H75 0.9500
C75 C76 1.381(2)
C76 H76 0.9500
C77 H77A 0.9800
C77 H77B 0.9800
C77 H77C 0.9800
Zr C57 2.9591(15)
Zr C61 3.650(2)

loop_
_geom_torsion_atom_site_label_1
_geom_torsion_atom_site_label_2
_geom_torsion_atom_site_label_3
_geom_torsion_atom_site_label_4
_geom_torsion
Zr P1 C14 C12 -52.85(9)
Zr P1 C24 C25 132.62(9)
Zr P1 C24 C29 -48.36(10)
Zr P1 C30 C31 120.48(10)
Zr P1 C30 C35 -58.18(11)
Zr P2 C15 C3 103.94(9)
Zr P2 C36 C37 39.21(13)
Zr P2 C36 C41 -138.48(8)
Zr P2 C42 C43 64.76(11)
Zr P2 C42 C47 -117.59(10)
Zr N1 C2 C3 -14.86(14)
Zr N1 C2 C7 164.75(8)
Zr N1 C13 C8 -158.89(10)
Zr N1 C13 C12 18.8(2)
Zr C48 C49 C50 64.17(11)
Zr C48 C49 C54 -105.81(12)
Zr C49 C50 C51 -119.21(12)
Zr C49 C54 C53 99.08(14)
Zr C50 C51 C52 -80.89(16)
Zr C55 C56 C57 63.94(12)
Zr C55 C56 C61 -108.29(12)
Zr C56 C57 C58 -121.21(12)
Zr C56 C61 C60 101.09(14)
P1 C24 C25 C26 178.69(10)
P1 C24 C29 C28 -178.57(9)
P1 C30 C31 C32 -177.67(10)
P1 C30 C35 C34 179.28(10)
P2 C36 C37 C38 -176.18(10)
P2 C36 C41 C40 177.31(10)
P2 C42 C43 C44 177.19(10)
P2 C42 C47 C46 -177.94(10)
N1 C2 C3 C4 173.60(11)
N1 C2 C3 C15 -8.01(17)
N1 C2 C7 C6 -174.97(11)
N1 C2 C7 C8 2.70(13)
C2 N1 C13 C8 1.09(12)
C2 N1 C13 C12 178.80(11)
C2 C3 C4 C5 3.25(18)
C2 C3 C15 Zr 24.00(12)
C2 C3 C15 P2 -64.37(12)
C2 C7 C8 C9 178.24(13)
C2 C7 C8 C13 -1.83(12)
C3 C2 C7 C6 4.65(18)
C3 C2 C7 C8 -177.68(11)
C3 C4 C5 C6 0.74(19)
C3 C4 C5 C16 -179.67(12)
C4 C3 C15 Zr -157.83(11)
C4 C3 C15 P2 113.79(13)
C4 C5 C6 C7 -2.25(18)
C4 C5 C16 C17 63.91(17)
C4 C5 C16 C18 -56.03(17)
C4 C5 C16 C19 -175.89(13)
C5 C6 C7 C2 -0.32(18)
C5 C6 C7 C8 -177.11(13)
C6 C5 C16 C17 -116.52(16)
C6 C5 C16 C18 123.54(15)
C6 C5 C16 C19 3.68(19)
C6 C7 C8 C9 -4.6(2)
C6 C7 C8 C13 175.28(14)
C7 C2 C3 C4 -5.98(17)
C7 C2 C3 C15 172.40(11)
C7 C8 C9 C10 -179.32(12)
C7 C8 C13 N1 0.46(13)
C7 C8 C13 C12 -177.51(10)
C8 C9 C10 C11 -2.35(17)
C8 C9 C10 C20 -179.60(11)
C9 C8 C13 N1 -179.60(10)
C9 C8 C13 C12 2.43(17)
C9 C10 C11 C12 0.84(17)
C9 C10 C20 C21 -165.09(12)
C9 C10 C20 C22 75.07(15)
C9 C10 C20 C23 -44.78(16)
C10 C11 C12 C13 2.29(17)
C10 C11 C12 C14 -174.44(10)
C11 C10 C20 C21 17.78(16)
C11 C10 C20 C22 -102.07(14)
C11 C10 C20 C23 138.09(13)
C11 C12 C13 N1 178.62(11)
C11 C12 C13 C8 -3.83(16)
C11 C12 C14 P1 -153.35(9)
C13 N1 C2 C3 177.99(11)
C13 N1 C2 C7 -2.39(13)
C13 C8 C9 C10 0.76(17)
C13 C12 C14 P1 30.09(14)
C14 P1 C24 C25 -107.79(11)
C14 P1 C24 C29 71.23(11)
C14 P1 C30 C31 -4.22(12)
C14 P1 C30 C35 177.13(10)
C14 C12 C13 N1 -4.79(18)
C14 C12 C13 C8 172.76(10)
C15 P2 C36 C37 -22.38(12)
C15 P2 C36 C41 159.92(9)
C15 P2 C42 C43 128.96(10)
C15 P2 C42 C47 -53.39(12)
C15 C3 C4 C5 -174.91(11)
C16 C5 C6 C7 178.18(12)
C20 C10 C11 C12 178.03(11)
C24 P1 C14 C12 -177.24(9)
C24 P1 C30 C31 -107.07(11)
C24 P1 C30 C35 74.28(11)
C24 C25 C26 C27 0.0(2)
C25 C24 C29 C28 0.50(18)
C25 C26 C27 C28 0.1(2)
C26 C27 C28 C29 0.09(19)
C27 C28 C29 C24 -0.38(19)
C29 C24 C25 C26 -0.33(18)
C30 P1 C14 C12 76.40(10)
C30 P1 C24 C25 -0.30(12)
C30 P1 C24 C29 178.72(9)
C30 C31 C32 C33 -1.6(2)
C31 C30 C35 C34 0.57(19)
C31 C32 C33 C34 0.7(2)
C32 C33 C34 C35 0.8(2)
C33 C34 C35 C30 -1.5(2)
C35 C30 C31 C32 0.98(19)
C36 P2 C15 Zr 131.05(5)
C36 P2 C15 C3 -125.01(9)
C36 P2 C42 C43 -117.02(10)
C36 P2 C42 C47 60.63(11)
C36 C37 C38 C39 -0.9(2)
C37 C36 C41 C40 -0.54(18)
C37 C38 C39 C40 -0.7(2)
C38 C39 C40 C41 1.7(2)
C39 C40 C41 C36 -1.1(2)
C41 C36 C37 C38 1.50(18)
C42 P2 C15 Zr -119.04(5)
C42 P2 C15 C3 -15.10(10)
C42 P2 C36 C37 -138.77(11)
C42 P2 C36 C41 43.54(11)
C42 C43 C44 C45 1.09(19)
C43 C42 C47 C46 -0.30(18)
C43 C44 C45 C46 -0.85(19)
C44 C45 C46 C47 0.0(2)
C45 C46 C47 C42 0.54(19)
C47 C42 C43 C44 -0.51(18)
C48 C49 C50 Zr -53.64(10)
C48 C49 C50 C51 -172.85(12)
C48 C49 C54 C53 172.51(13)
C49 C50 C51 C52 1.5(2)
C50 C49 C54 C53 2.23(19)
C50 C51 C52 C53 -0.4(2)
C51 C52 C53 C54 0.3(2)
C52 C53 C54 C49 -1.3(2)
C54 C49 C50 Zr 116.90(11)
C54 C49 C50 C51 -2.31(18)
C55 C56 C57 C58 -172.57(12)
C55 C56 C61 C60 173.02(12)
C56 C57 C58 C59 -0.2(2)
C57 C56 C61 C60 0.60(19)
C57 C58 C59 C60 -0.6(2)
C58 C59 C60 C61 1.3(2)
C59 C60 C61 C56 -1.4(2)
C61 C56 C57 C58 0.15(18)
C71 C72 C73 C74 0.9(2)
C72 C71 C76 C75 -0.1(2)
C72 C73 C74 C75 -0.4(2)
C73 C74 C75 C76 -0.3(2)
C74 C75 C76 C71 0.5(2)
C76 C71 C72 C73 -0.7(2)
C77 C71 C72 C73 178.83(15)
C77 C71 C76 C75 -179.57(15)
